data_2238811
loop_
_publ_author_name
'Beck, Robert'
'Klein, Hans-Friedrich'

_publ_section_title
;
 Bis(\m-diphenylphosphanyl)bis[(trimethylphosphane)cobalt(I)](<i>Co</i>---<i>Co</i>)
;
_journal_coeditor_code WM2765
_journal_issue 11
_journal_name_full 'Acta Crystallographica Section E'
_journal_page_first m604
_journal_paper_doi 10.1107/S1600536813027384
_journal_volume 69
_journal_year 2013
_chemical_formula_iupac '[Co2 (C12 H10 P1)2 (C3 H9 P)4]'
_chemical_formula_moiety 'C36 H56 Co2 P6'
_chemical_formula_sum 'C36 H56 Co2 P6'
_chemical_formula_weight 792.49
_chemical_name_systematic Bis(\m-diphenylphosphanyl)bis[(trimethylphosphane)cobalt(I)](<i>Co</i>---<i>Co</i>)
_space_group_crystal_system monoclinic
_space_group_IT_number 14
_space_group_name_Hall '-P 2ybc'
_space_group_name_H-M_alt 'P 1 21/c 1'
_symmetry_space_group_name_Hall '-P 2ybc'
_symmetry_space_group_name_H-M 'P 1 21/c 1'
_atom_sites_solution_hydrogens geom
_atom_sites_solution_primary direct
_atom_sites_solution_secondary difmap
_audit_creation_method
;
  Olex2 1.2
  (compiled Dec  5 2012 16:20:19, GUI svn.r4385)
;
_cell_angle_alpha 90.00
_cell_angle_beta 113.32(3)
_cell_angle_gamma 90.00
_cell_formula_units_Z 2
_cell_length_a 10.318(2)
_cell_length_b 19.262(4)
_cell_length_c 10.721(2)
_cell_measurement_reflns_used 864
_cell_measurement_temperature 173.15
_cell_measurement_theta_max 25.98
_cell_measurement_theta_min 2.96
_cell_volume 1956.7(8)
_computing_cell_refinement 'SAINT (Bruker, 2001)'
_computing_data_collection 'SMART (Bruker, 2001)'
_computing_data_reduction 'SAINT (Bruker, 2001)'
_computing_molecular_graphics 'ORTEP-3 for Windows (Farrugia, 2012)'
_computing_publication_material 'OLEX2 (Dolomanov <i>et al.</i>, 2009)'
_computing_structure_refinement 'SHELXL97 (Sheldrick, 2008)'
_computing_structure_solution 'SHELXS97 (Sheldrick, 2008)'
_diffrn_ambient_temperature 173.15
_diffrn_measured_fraction_theta_full 0.995
_diffrn_measured_fraction_theta_max 0.995
_diffrn_measurement_device_type 'Bruker APEX CCD'
_diffrn_measurement_method 'phi and omega scans'
_diffrn_radiation_monochromator graphite
_diffrn_radiation_type MoK\a
_diffrn_radiation_wavelength 0.71073
_diffrn_reflns_av_R_equivalents 0.0617
_diffrn_reflns_limit_h_max 14
_diffrn_reflns_limit_h_min -14
_diffrn_reflns_limit_k_max 26
_diffrn_reflns_limit_k_min -26
_diffrn_reflns_limit_l_max 12
_diffrn_reflns_limit_l_min -14
_diffrn_reflns_number 37952
_diffrn_reflns_theta_full 29.47
_diffrn_reflns_theta_max 29.47
_diffrn_reflns_theta_min 2.11
_exptl_absorpt_coefficient_mu 1.117
_exptl_absorpt_correction_T_max 0.9401
_exptl_absorpt_correction_T_min 0.9120
_exptl_absorpt_correction_type multi-scan
_exptl_absorpt_process_details '(<i>SADABS</i>; Sheldrick, 2003)'
_exptl_crystal_colour brown
_exptl_crystal_density_diffrn 1.345
_exptl_crystal_density_method none
_exptl_crystal_description block
_exptl_crystal_F_000 832
_exptl_crystal_size_max 0.12
_exptl_crystal_size_mid 0.10
_exptl_crystal_size_min 0.08
_refine_diff_density_max 0.452
_refine_diff_density_min -0.860
_refine_ls_extinction_method none
_refine_ls_goodness_of_fit_ref 0.813
_refine_ls_hydrogen_treatment constr
_refine_ls_matrix_type full
_refine_ls_number_parameters 205
_refine_ls_number_reflns 5413
_refine_ls_number_restraints 0
_refine_ls_restrained_S_all 0.813
_refine_ls_R_factor_all 0.0685
_refine_ls_R_factor_gt 0.0370
_refine_ls_shift/su_max 0.001
_refine_ls_shift/su_mean 0.000
_refine_ls_structure_factor_coef Fsqd
_refine_ls_weighting_details 'calc w=1/[\s^2^(Fo^2^)+(0.0484P)^2^+0.0000P] where P=(Fo^2^+2Fc^2^)/3'
_refine_ls_weighting_scheme calc
_refine_ls_wR_factor_gt 0.0768
_refine_ls_wR_factor_ref 0.0830
_reflns_number_gt 3251
_reflns_number_total 5413
_reflns_threshold_expression I>2sigma(I)
_cod_data_source_file wm2765.cif
_cod_data_source_block I
_cod_original_cell_volume 1956.8(7)
_cod_database_code 2238811

loop_
_space_group_symop_id
_space_group_symop_operation_xyz
1 'x, y, z'
2 '-x, y+1/2, -z+1/2'
3 '-x, -y, -z'
4 'x, -y-1/2, z-1/2'

loop_
_atom_site_type_symbol
_atom_site_label
_atom_site_fract_x
_atom_site_fract_y
_atom_site_fract_z
_atom_site_U_iso_or_equiv
_atom_site_adp_type
_atom_site_calc_flag
_atom_site_refinement_flags
_atom_site_occupancy
_atom_site_symmetry_multiplicity
Co Co1 0.05854(3) 0.453786(15) 0.07344(3) 0.02705(8) Uani d . 1 1
P P1 0.01598(6) 0.55315(3) 0.14726(6) 0.02866(12) Uani d . 1 1
P P2 0.00076(7) 0.36275(3) 0.15980(6) 0.03557(15) Uani d . 1 1
P P3 0.28562(6) 0.43802(3) 0.16358(6) 0.03235(14) Uani d . 1 1
C C1 0.1571(2) 0.61095(11) 0.2607(2) 0.0314(5) Uani d . 1 1
C C2 0.2519(2) 0.64148(12) 0.2142(3) 0.0379(5) Uani d . 1 1
H H2 0.2402 0.6342 0.1227 0.045 Uiso calc R 1 1
C C3 0.3630(3) 0.68225(13) 0.2982(3) 0.0461(6) Uani d . 1 1
H H3 0.4249 0.7034 0.2634 0.055 Uiso calc R 1 1
C C4 0.3839(3) 0.69221(14) 0.4325(3) 0.0479(7) Uani d . 1 1
H H4 0.4611 0.7193 0.4909 0.057 Uiso calc R 1 1
C C5 0.2914(3) 0.66245(14) 0.4807(3) 0.0448(6) Uani d . 1 1
H H5 0.3049 0.6692 0.5728 0.054 Uiso calc R 1 1
C C6 0.1783(3) 0.62262(12) 0.3958(2) 0.0360(5) Uani d . 1 1
H H6 0.1146 0.6031 0.4303 0.043 Uiso calc R 1 1
C C7 -0.1106(2) 0.56800(12) 0.2273(2) 0.0304(5) Uani d . 1 1
C C8 -0.1900(2) 0.62912(12) 0.1978(2) 0.0347(5) Uani d . 1 1
H H8 -0.1728 0.6637 0.1430 0.042 Uiso calc R 1 1
C C9 -0.2939(3) 0.64003(13) 0.2478(3) 0.0385(5) Uani d . 1 1
H H9 -0.3478 0.6816 0.2259 0.046 Uiso calc R 1 1
C C10 -0.3189(3) 0.59079(13) 0.3289(3) 0.0397(6) Uani d . 1 1
H H10 -0.3916 0.5977 0.3609 0.048 Uiso calc R 1 1
C C11 -0.2371(3) 0.53124(14) 0.3632(3) 0.0412(6) Uani d . 1 1
H H11 -0.2517 0.4977 0.4213 0.049 Uiso calc R 1 1
C C12 -0.1339(3) 0.52056(13) 0.3129(2) 0.0356(5) Uani d . 1 1
H H12 -0.0779 0.4797 0.3378 0.043 Uiso calc R 1 1
C C13 -0.1791(3) 0.35558(15) 0.1568(3) 0.0485(7) Uani d . 1 1
H H13A -0.1993 0.3965 0.2005 0.073 Uiso calc R 1 1
H H13B -0.1856 0.3137 0.2059 0.073 Uiso calc R 1 1
H H13C -0.2478 0.3528 0.0625 0.073 Uiso calc R 1 1
C C14 0.0125(3) 0.27953(13) 0.0821(3) 0.0465(6) Uani d . 1 1
H H14A -0.0508 0.2801 -0.0143 0.070 Uiso calc R 1 1
H H14B -0.0151 0.2419 0.1280 0.070 Uiso calc R 1 1
H H14C 0.1097 0.2721 0.0909 0.070 Uiso calc R 1 1
C C15 0.1016(3) 0.34134(16) 0.3393(3) 0.0525(7) Uani d . 1 1
H H15A 0.2003 0.3327 0.3546 0.079 Uiso calc R 1 1
H H15B 0.0617 0.2997 0.3629 0.079 Uiso calc R 1 1
H H15C 0.0965 0.3802 0.3962 0.079 Uiso calc R 1 1
C C16 0.3665(3) 0.35193(14) 0.1710(3) 0.0450(6) Uani d . 1 1
H H16A 0.3405 0.3213 0.2304 0.068 Uiso calc R 1 1
H H16B 0.4694 0.3567 0.2071 0.068 Uiso calc R 1 1
H H16C 0.3327 0.3320 0.0796 0.068 Uiso calc R 1 1
C C17 0.3846(3) 0.48700(14) 0.0843(3) 0.0419(6) Uani d . 1 1
H H17A 0.3540 0.4730 -0.0110 0.063 Uiso calc R 1 1
H H17B 0.4857 0.4775 0.1323 0.063 Uiso calc R 1 1
H H17C 0.3673 0.5368 0.0890 0.063 Uiso calc R 1 1
C C18 0.3801(3) 0.46387(13) 0.3413(2) 0.0401(6) Uani d . 1 1
H H18A 0.3655 0.5135 0.3509 0.060 Uiso calc R 1 1
H H18B 0.4811 0.4547 0.3693 0.060 Uiso calc R 1 1
H H18C 0.3442 0.4373 0.3988 0.060 Uiso calc R 1 1

loop_
_atom_site_aniso_label
_atom_site_aniso_U_11
_atom_site_aniso_U_22
_atom_site_aniso_U_33
_atom_site_aniso_U_12
_atom_site_aniso_U_13
_atom_site_aniso_U_23
Co1 0.02893(15) 0.02544(14) 0.02803(15) -0.00128(12) 0.01259(11) -0.00020(12)
P1 0.0307(3) 0.0278(3) 0.0289(3) -0.0012(2) 0.0132(2) -0.0022(2)
P2 0.0428(4) 0.0298(3) 0.0350(3) -0.0054(2) 0.0164(3) 0.0019(2)
P3 0.0299(3) 0.0338(3) 0.0320(3) 0.0013(2) 0.0108(2) -0.0002(2)
C1 0.0301(11) 0.0251(10) 0.0356(12) 0.0023(8) 0.0095(10) -0.0021(9)
C2 0.0325(12) 0.0364(12) 0.0439(14) -0.0014(9) 0.0142(11) -0.0024(11)
C3 0.0336(13) 0.0367(13) 0.0651(18) -0.0008(10) 0.0162(13) 0.0016(12)
C4 0.0344(13) 0.0395(14) 0.0557(17) 0.0006(11) 0.0028(12) -0.0098(12)
C5 0.0376(13) 0.0461(14) 0.0396(14) 0.0038(11) 0.0035(11) -0.0097(11)
C6 0.0323(12) 0.0355(12) 0.0353(12) 0.0018(9) 0.0083(10) -0.0030(10)
C7 0.0317(11) 0.0327(11) 0.0259(11) -0.0023(9) 0.0105(9) -0.0054(9)
C8 0.0382(13) 0.0321(11) 0.0350(12) -0.0017(9) 0.0156(10) -0.0035(9)
C9 0.0362(13) 0.0383(13) 0.0404(13) 0.0039(10) 0.0145(11) -0.0044(10)
C10 0.0339(12) 0.0505(15) 0.0374(13) -0.0002(11) 0.0171(11) -0.0045(11)
C11 0.0439(14) 0.0472(15) 0.0380(13) 0.0008(11) 0.0220(11) 0.0054(11)
C12 0.0361(12) 0.0365(12) 0.0358(12) 0.0020(10) 0.0159(10) 0.0018(10)
C13 0.0543(17) 0.0484(15) 0.0512(16) -0.0161(12) 0.0297(14) -0.0055(12)
C14 0.0529(16) 0.0309(12) 0.0516(16) -0.0010(11) 0.0164(13) 0.0017(11)
C15 0.0659(18) 0.0481(16) 0.0425(15) -0.0118(14) 0.0204(14) 0.0074(12)
C16 0.0410(14) 0.0445(14) 0.0438(15) 0.0086(11) 0.0106(12) -0.0019(11)
C17 0.0334(13) 0.0527(15) 0.0395(13) -0.0042(11) 0.0144(11) -0.0033(12)
C18 0.0363(12) 0.0437(14) 0.0374(13) 0.0023(11) 0.0115(10) -0.0009(11)

loop_
_atom_type_symbol
_atom_type_description
_atom_type_scat_dispersion_real
_atom_type_scat_dispersion_imag
_atom_type_scat_source
C C 0.0033 0.0016 'International Tables Vol C Tables 4.2.6.8 and 6.1.1.4'
H H 0.0000 0.0000 'International Tables Vol C Tables 4.2.6.8 and 6.1.1.4'
P P 0.1023 0.0942 'International Tables Vol C Tables 4.2.6.8 and 6.1.1.4'
Co Co 0.3494 0.9721 'International Tables Vol C Tables 4.2.6.8 and 6.1.1.4'

loop_
_geom_angle_atom_site_label_1
_geom_angle_atom_site_label_2
_geom_angle_atom_site_label_3
_geom_angle_site_symmetry_1
_geom_angle_site_symmetry_3
_geom_angle
P1 Co1 Co1 . 3_565 57.21(2)
P1 Co1 Co1 3_565 3_565 57.11(2)
P1 Co1 P1 . 3_565 114.32(2)
P2 Co1 Co1 . 3_565 137.42(3)
P2 Co1 P1 . 3_565 111.96(3)
P2 Co1 P1 . . 115.13(3)
P3 Co1 Co1 . 3_565 125.27(3)
P3 Co1 P1 . 3_565 109.18(4)
P3 Co1 P1 . . 107.32(3)
P3 Co1 P2 . . 97.30(3)
Co1 P1 Co1 . 3_565 65.68(2)
C1 P1 Co1 . . 123.13(7)
C1 P1 Co1 . 3_565 126.59(8)
C7 P1 Co1 . 3_565 120.15(7)
C7 P1 Co1 . . 125.83(7)
C7 P1 C1 . . 96.80(10)
C13 P2 Co1 . . 119.71(10)
C14 P2 Co1 . . 115.68(10)
C14 P2 C13 . . 99.98(13)
C14 P2 C15 . . 99.68(14)
C15 P2 Co1 . . 119.38(10)
C15 P2 C13 . . 98.61(14)
C16 P3 Co1 . . 122.34(9)
C17 P3 Co1 . . 115.06(9)
C17 P3 C16 . . 99.05(13)
C17 P3 C18 . . 100.24(12)
C18 P3 Co1 . . 117.43(9)
C18 P3 C16 . . 98.85(12)
C2 C1 P1 . . 119.95(18)
C2 C1 C6 . . 117.4(2)
C6 C1 P1 . . 122.54(19)
C1 C2 H2 . . 119.2
C3 C2 C1 . . 121.6(3)
C3 C2 H2 . . 119.2
C2 C3 H3 . . 119.9
C4 C3 C2 . . 120.2(3)
C4 C3 H3 . . 119.9
C3 C4 H4 . . 120.4
C5 C4 C3 . . 119.2(2)
C5 C4 H4 . . 120.4
C4 C5 H5 . . 119.7
C4 C5 C6 . . 120.7(3)
C6 C5 H5 . . 119.7
C1 C6 H6 . . 119.5
C5 C6 C1 . . 120.9(2)
C5 C6 H6 . . 119.5
C8 C7 P1 . . 119.00(18)
C12 C7 P1 . . 123.14(18)
C12 C7 C8 . . 117.8(2)
C7 C8 H8 . . 119.6
C9 C8 C7 . . 120.8(2)
C9 C8 H8 . . 119.6
C8 C9 H9 . . 119.9
C10 C9 C8 . . 120.3(2)
C10 C9 H9 . . 119.9
C9 C10 H10 . . 120.3
C9 C10 C11 . . 119.4(2)
C11 C10 H10 . . 120.3
C10 C11 H11 . . 120.0
C10 C11 C12 . . 120.0(2)
C12 C11 H11 . . 120.0
C7 C12 C11 . . 121.5(2)
C7 C12 H12 . . 119.2
C11 C12 H12 . . 119.2
P2 C13 H13A . . 109.5
P2 C13 H13B . . 109.5
P2 C13 H13C . . 109.5
H13A C13 H13B . . 109.5
H13A C13 H13C . . 109.5
H13B C13 H13C . . 109.5
P2 C14 H14A . . 109.5
P2 C14 H14B . . 109.5
P2 C14 H14C . . 109.5
H14A C14 H14B . . 109.5
H14A C14 H14C . . 109.5
H14B C14 H14C . . 109.5
P2 C15 H15A . . 109.5
P2 C15 H15B . . 109.5
P2 C15 H15C . . 109.5
H15A C15 H15B . . 109.5
H15A C15 H15C . . 109.5
H15B C15 H15C . . 109.5
P3 C16 H16A . . 109.5
P3 C16 H16B . . 109.5
P3 C16 H16C . . 109.5
H16A C16 H16B . . 109.5
H16A C16 H16C . . 109.5
H16B C16 H16C . . 109.5
P3 C17 H17A . . 109.5
P3 C17 H17B . . 109.5
P3 C17 H17C . . 109.5
H17A C17 H17B . . 109.5
H17A C17 H17C . . 109.5
H17B C17 H17C . . 109.5
P3 C18 H18A . . 109.5
P3 C18 H18B . . 109.5
P3 C18 H18C . . 109.5
H18A C18 H18B . . 109.5
H18A C18 H18C . . 109.5
H18B C18 H18C . . 109.5

loop_
_geom_bond_atom_site_label_1
_geom_bond_atom_site_label_2
_geom_bond_site_symmetry_2
_geom_bond_distance
Co1 Co1 3_565 2.3670(8)
Co1 P1 3_565 2.1835(9)
Co1 P1 . 2.1812(7)
Co1 P2 . 2.1735(7)
Co1 P3 . 2.1734(9)
P1 Co1 3_565 2.1835(9)
P1 C1 . 1.854(2)
P1 C7 . 1.847(2)
P2 C13 . 1.849(3)
P2 C14 . 1.833(3)
P2 C15 . 1.836(3)
P3 C16 . 1.844(3)
P3 C17 . 1.829(3)
P3 C18 . 1.833(3)
C1 C2 . 1.392(3)
C1 C6 . 1.394(3)
C2 H2 . 0.9500
C2 C3 . 1.388(3)
C3 H3 . 0.9500
C3 C4 . 1.383(4)
C4 H4 . 0.9500
C4 C5 . 1.377(4)
C5 H5 . 0.9500
C5 C6 . 1.392(3)
C6 H6 . 0.9500
C7 C8 . 1.397(3)
C7 C12 . 1.382(3)
C8 H8 . 0.9500
C8 C9 . 1.391(3)
C9 H9 . 0.9500
C9 C10 . 1.378(4)
C10 H10 . 0.9500
C10 C11 . 1.385(4)
C11 H11 . 0.9500
C11 C12 . 1.387(3)
C12 H12 . 0.9500
C13 H13A . 0.9800
C13 H13B . 0.9800
C13 H13C . 0.9800
C14 H14A . 0.9800
C14 H14B . 0.9800
C14 H14C . 0.9800
C15 H15A . 0.9800
C15 H15B . 0.9800
C15 H15C . 0.9800
C16 H16A . 0.9800
C16 H16B . 0.9800
C16 H16C . 0.9800
C17 H17A . 0.9800
C17 H17B . 0.9800
C17 H17C . 0.9800
C18 H18A . 0.9800
C18 H18B . 0.9800
C18 H18C . 0.9800
